data_7223972
loop_
_publ_author_name
'Gao, Wei'
'Li, Peng'
'Liu, Feng'
'Zhang, Xiu-Mei'
'Liu, Jie-Ping'

_publ_section_title
;
 Four metal--organic frameworks based on the
 5-(1H-tetrazol-5-yl)isophthalic acid ligand: luminescence and magnetic
 properties
;
_journal_issue 9
_journal_name_full CrystEngComm
_journal_page_first 1523
_journal_paper_doi 10.1039/C5CE02096D
_journal_volume 18
_journal_year 2016
_chemical_formula_sum 'C18 H38 Mn3 N8 O24'
_chemical_formula_weight 915.38
_space_group_crystal_system triclinic
_space_group_IT_number 2
_space_group_name_Hall '-P 1'
_space_group_name_H-M_alt 'P -1'
_symmetry_space_group_name_Hall '-P 1'
_symmetry_space_group_name_H-M 'P -1'
_atom_sites_solution_hydrogens mixed
_audit_creation_method SHELXL-2014/7
_audit_update_record
;
2016-01-09 deposited with the CCDC.
2016-01-20 downloaded from the CCDC.
;
_cell_angle_alpha 78.884(4)
_cell_angle_beta 77.512(3)
_cell_angle_gamma 78.615(4)
_cell_formula_units_Z 1
_cell_length_a 7.3088(8)
_cell_length_b 10.1375(10)
_cell_length_c 12.0815(14)
_cell_measurement_reflns_used 9993
_cell_measurement_temperature 293(2)
_cell_measurement_theta_max 27.55
_cell_measurement_theta_min 2.89
_cell_volume 846.18(16)
_computing_cell_refinement 'Bruker FRAMBO'
_computing_data_collection 'Bruker FRAMBO'
_computing_data_reduction 'Bruker SAINT'
_computing_molecular_graphics 'Bruker SHELXTL'
_computing_publication_material 'Bruker SHELXTL'
_computing_structure_refinement 'SHELXL-2014/7 (Sheldrick, 2014)'
_diffrn_ambient_temperature 293(2)
_diffrn_measured_fraction_theta_full 0.976
_diffrn_measured_fraction_theta_max 0.973
_diffrn_measurement_device_type 'CCD area detector'
_diffrn_measurement_method 'phi and omega scans'
_diffrn_radiation_type MoK\a
_diffrn_radiation_wavelength 0.71073
_diffrn_reflns_av_R_equivalents 0.0345
_diffrn_reflns_av_unetI/netI 0.0326
_diffrn_reflns_laue_measured_fraction_full 0.976
_diffrn_reflns_laue_measured_fraction_max 0.973
_diffrn_reflns_limit_h_max 9
_diffrn_reflns_limit_h_min -8
_diffrn_reflns_limit_k_max 12
_diffrn_reflns_limit_k_min -12
_diffrn_reflns_limit_l_max 14
_diffrn_reflns_limit_l_min -14
_diffrn_reflns_number 13197
_diffrn_reflns_point_group_measured_fraction_full 0.976
_diffrn_reflns_point_group_measured_fraction_max 0.973
_diffrn_reflns_theta_full 25.242
_diffrn_reflns_theta_max 25.994
_diffrn_reflns_theta_min 2.893
_diffrn_source 'fine-focus sealed tube'
_exptl_absorpt_coefficient_mu 1.209
_exptl_absorpt_correction_T_max 0.8887
_exptl_absorpt_correction_T_min 0.7131
_exptl_absorpt_correction_type multi-scan
_exptl_crystal_colour colorless
_exptl_crystal_density_diffrn 1.796
_exptl_crystal_description block
_exptl_crystal_F_000 469
_exptl_crystal_size_max 0.300
_exptl_crystal_size_mid 0.200
_exptl_crystal_size_min 0.100
_refine_diff_density_max 0.645
_refine_diff_density_min -0.554
_refine_diff_density_rms 0.129
_refine_ls_extinction_method 'SHELXL-2014/7 (Sheldrick 2014'
_refine_ls_goodness_of_fit_ref 1.072
_refine_ls_hydrogen_treatment mixed
_refine_ls_matrix_type full
_refine_ls_number_parameters 286
_refine_ls_number_reflns 3230
_refine_ls_number_restraints 16
_refine_ls_restrained_S_all 1.069
_refine_ls_R_factor_all 0.0753
_refine_ls_R_factor_gt 0.0705
_refine_ls_shift/su_max 0.000
_refine_ls_shift/su_mean 0.000
_refine_ls_structure_factor_coef Fsqd
_refine_ls_weighting_details 'w=1/[\s^2^(Fo^2^)+(0.0451P)^2^+11.9023P] where P=(Fo^2^+2Fc^2^)/3'
_refine_ls_weighting_scheme calc
_refine_ls_wR_factor_gt 0.1956
_refine_ls_wR_factor_ref 0.1982
_reflns_Friedel_coverage 0.000
_reflns_number_gt 2960
_reflns_number_total 3230
_reflns_threshold_expression 'I > 2\s(I)'
_cod_data_source_file c5ce02096d2.cif
_cod_data_source_block 3
_cod_depositor_comments 'Adding full bibliography for 7223969--7223972.cif.'
_cod_database_code 7223972
_shelx_shelxl_version_number 2014/7
_shelx_space_group_comment
;
The symmetry employed for this shelxl refinement is uniquely defined
by the following loop, which should always be used as a source of
symmetry information in preference to the above space-group names.
They are only intended as comments.
;
_shelx_estimated_absorpt_t_min 0.713
_shelx_estimated_absorpt_t_max 0.889
_exptl_absorpt_special_details sadabs

loop_
_space_group_symop_operation_xyz
'x, y, z'
'-x, -y, -z'

loop_
_atom_site_label
_atom_site_type_symbol
_atom_site_fract_x
_atom_site_fract_y
_atom_site_fract_z
_atom_site_U_iso_or_equiv
_atom_site_adp_type
_atom_site_occupancy
_atom_site_site_symmetry_order
_atom_site_calc_flag
_atom_site_refinement_flags_posn
_atom_site_refinement_flags_adp
_atom_site_refinement_flags_occupancy
Mn1 Mn 0.31354(14) 0.54931(10) 0.32290(8) 0.0217(3) Uani 1 1 d . . .
Mn2 Mn 0.5000 0.0000 1.0000 0.0223(4) Uani 1 2 d S . P
C1 C 0.6234(9) 0.2886(6) 0.2794(5) 0.0195(13) Uani 1 1 d . . .
C2 C 0.7071(8) 0.1527(6) 0.3372(5) 0.0155(12) Uani 1 1 d . . .
C3 C 0.8207(8) 0.0556(6) 0.2734(5) 0.0182(12) Uani 1 1 d . . .
H3 H 0.8441 0.0753 0.1937 0.022 Uiso 1 1 calc R U .
C4 C 0.8989(8) -0.0691(5) 0.3266(4) 0.0112(11) Uani 1 1 d . . .
C5 C 0.8568(8) -0.1002(5) 0.4478(5) 0.0152(12) Uani 1 1 d . . .
H5 H 0.9052 -0.1854 0.4842 0.018 Uiso 1 1 calc R U .
C6 C 0.7437(8) -0.0046(6) 0.5133(5) 0.0155(12) Uani 1 1 d . . .
C7 C 0.6710(8) 0.1229(6) 0.4570(5) 0.0172(12) Uani 1 1 d . . .
H7 H 0.5982 0.1884 0.4998 0.021 Uiso 1 1 calc R U .
C8 C 0.7110(8) -0.0384(6) 0.6387(5) 0.0144(11) Uani 1 1 d . . .
C9 C 1.0197(9) -0.1756(6) 0.2621(5) 0.0199(13) Uani 1 1 d . . .
N1 N 0.6256(9) -0.0304(5) 0.8166(5) 0.0259(12) Uani 1 1 d . . .
N2 N 0.6175(8) 0.0451(5) 0.7123(4) 0.0213(11) Uani 1 1 d . . .
N3 N 0.7717(8) -0.1621(5) 0.6944(4) 0.0234(12) Uani 1 1 d . . .
N4 N 0.7169(9) -0.1535(5) 0.8069(5) 0.0279(13) Uani 1 1 d . . .
O1 O 0.6505(7) 0.3113(5) 0.1716(4) 0.0304(11) Uani 1 1 d . . .
O2 O 0.5277(7) 0.3716(5) 0.3438(4) 0.0298(11) Uani 1 1 d . . .
O3 O 1.0362(7) -0.1558(5) 0.1545(4) 0.0348(13) Uani 1 1 d . . .
O4 O 1.1007(7) -0.2791(5) 0.3191(4) 0.0331(12) Uani 1 1 d . . .
O5 O 0.5320(8) 0.6778(5) 0.3109(5) 0.0368(13) Uani 1 1 d D . .
H5A H 0.636(8) 0.658(8) 0.265(6) 0.055 Uiso 1 1 d D U .
H5C H 0.497(11) 0.764(3) 0.296(7) 0.055 Uiso 1 1 d D U .
O6 O 0.0909(8) 0.4265(5) 0.3351(5) 0.0382(13) Uani 1 1 d D . .
H6A H 0.024(12) 0.464(7) 0.284(6) 0.057 Uiso 1 1 d D U .
H6B H 0.125(13) 0.343(3) 0.327(7) 0.057 Uiso 1 1 d D U .
O7 O 0.3911(9) 0.5415(6) 0.1364(5) 0.0409(14) Uani 1 1 d D . .
H7A H 0.474(10) 0.471(5) 0.128(8) 0.061 Uiso 1 1 d D U .
H7C H 0.433(12) 0.610(5) 0.094(7) 0.061 Uiso 1 1 d D U .
O8 O 0.6326(8) 0.1826(6) 0.9891(4) 0.0356(12) Uani 1 1 d D . .
H8A H 0.737(7) 0.182(10) 0.941(5) 0.053 Uiso 1 1 d D U .
H8B H 0.648(11) 0.199(10) 1.052(4) 0.053 Uiso 1 1 d D U .
O9 O 0.2646(9) 0.5267(7) 0.5118(5) 0.0502(16) Uani 1 1 d D . .
H9A H 0.214(13) 0.465(9) 0.497(9) 0.075 Uiso 1 1 d D U .
H9B H 0.191(12) 0.563(10) 0.567(7) 0.075 Uiso 1 1 d D U .
O10 O 0.2550(12) 0.1324(10) 0.9471(8) 0.083(3) Uani 1 1 d . . .
H10A H 0.25(2) 0.194(15) 0.969(15) 0.125 Uiso 1 1 d D U .
H10B H 0.17(2) 0.078(14) 0.989(14) 0.125 Uiso 1 1 d D U .
O11 O 0.8717(13) 0.5617(11) 0.1726(8) 0.104(3) Uani 1 1 d . . .
O12 O 0.029(3) 0.342(2) 1.0608(17) 0.097(6) Uani 0.5 1 d . . P
O12' O 0.214(4) 0.3927(19) 1.0336(18) 0.108(7) Uani 0.5 1 d . . P

loop_
_atom_site_aniso_label
_atom_site_aniso_U_11
_atom_site_aniso_U_22
_atom_site_aniso_U_33
_atom_site_aniso_U_23
_atom_site_aniso_U_13
_atom_site_aniso_U_12
Mn1 0.0235(5) 0.0157(5) 0.0209(5) -0.0029(4) -0.0025(4) 0.0073(4)
Mn2 0.0284(8) 0.0237(7) 0.0145(7) -0.0043(5) -0.0021(5) -0.0042(6)
C1 0.022(3) 0.012(3) 0.024(3) -0.004(2) -0.009(3) 0.005(2)
C2 0.007(3) 0.022(3) 0.017(3) -0.013(2) -0.003(2) 0.007(2)
C3 0.019(3) 0.020(3) 0.013(3) -0.004(2) -0.003(2) 0.002(2)
C4 0.014(3) 0.008(2) 0.007(2) 0.0027(19) 0.001(2) -0.001(2)
C5 0.017(3) 0.007(2) 0.019(3) -0.004(2) -0.006(2) 0.007(2)
C6 0.017(3) 0.011(3) 0.017(3) -0.002(2) -0.004(2) 0.002(2)
C7 0.018(3) 0.009(3) 0.021(3) -0.003(2) -0.001(2) 0.003(2)
C8 0.018(3) 0.012(3) 0.015(3) -0.006(2) -0.003(2) -0.003(2)
C9 0.018(3) 0.020(3) 0.021(3) -0.010(2) -0.004(2) 0.006(2)
N1 0.037(3) 0.018(3) 0.020(3) -0.005(2) 0.000(2) -0.001(2)
N2 0.029(3) 0.018(3) 0.016(2) -0.005(2) -0.002(2) -0.002(2)
N3 0.037(3) 0.017(3) 0.014(2) -0.001(2) -0.003(2) -0.001(2)
N4 0.047(4) 0.017(3) 0.016(3) -0.002(2) -0.001(2) -0.002(2)
O1 0.044(3) 0.020(2) 0.021(2) -0.0025(18) -0.009(2) 0.012(2)
O2 0.039(3) 0.018(2) 0.025(2) -0.0036(19) -0.008(2) 0.015(2)
O3 0.035(3) 0.044(3) 0.019(2) -0.014(2) -0.006(2) 0.017(2)
O4 0.036(3) 0.019(2) 0.038(3) -0.004(2) -0.009(2) 0.013(2)
O5 0.034(3) 0.021(2) 0.051(3) -0.006(2) -0.001(2) 0.000(2)
O6 0.037(3) 0.014(2) 0.056(4) -0.007(2) 0.004(3) 0.002(2)
O7 0.056(4) 0.030(3) 0.028(3) -0.003(2) -0.008(2) 0.011(3)
O8 0.039(3) 0.043(3) 0.026(3) -0.015(2) 0.008(2) -0.017(2)
O9 0.042(3) 0.069(5) 0.028(3) -0.008(3) 0.001(3) 0.010(3)
O10 0.072(5) 0.092(6) 0.098(7) -0.061(5) -0.054(5) 0.043(5)
O11 0.081(6) 0.127(8) 0.071(6) 0.012(5) -0.003(5) 0.020(6)
O12 0.089(13) 0.120(16) 0.081(13) -0.032(12) -0.013(11) 0.002(12)
O12' 0.16(2) 0.069(12) 0.089(14) 0.012(10) -0.046(14) -0.009(13)

loop_
_atom_type_symbol
_atom_type_description
_atom_type_scat_dispersion_real
_atom_type_scat_dispersion_imag
_atom_type_scat_source
C C 0.0033 0.0016 'International Tables Vol C Tables 4.2.6.8 and 6.1.1.4'
Mn Mn 0.3368 0.7283 'International Tables Vol C Tables 4.2.6.8 and 6.1.1.4'
N N 0.0061 0.0033 'International Tables Vol C Tables 4.2.6.8 and 6.1.1.4'
O O 0.0106 0.0060 'International Tables Vol C Tables 4.2.6.8 and 6.1.1.4'
H H 0.0000 0.0000 'International Tables Vol C Tables 4.2.6.8 and 6.1.1.4'

loop_
_geom_angle_atom_site_label_1
_geom_angle_atom_site_label_2
_geom_angle_atom_site_label_3
_geom_angle
_geom_angle_site_symmetry_1
_geom_angle_site_symmetry_3
O4 Mn1 O2 174.71(19) 1_465 .
O4 Mn1 O6 87.4(2) 1_465 .
O2 Mn1 O6 92.7(2) . .
O4 Mn1 O9 90.0(2) 1_465 .
O2 Mn1 O9 84.8(2) . .
O6 Mn1 O9 90.1(2) . .
O4 Mn1 O7 98.7(2) 1_465 .
O2 Mn1 O7 86.60(19) . .
O6 Mn1 O7 89.1(2) . .
O9 Mn1 O7 171.3(2) . .
O4 Mn1 O5 91.1(2) 1_465 .
O2 Mn1 O5 88.8(2) . .
O6 Mn1 O5 178.50(19) . .
O9 Mn1 O5 89.8(2) . .
O7 Mn1 O5 91.3(2) . .
O4 Mn1 H9A 95(3) 1_465 .
O2 Mn1 H9A 80(3) . .
O6 Mn1 H9A 68.7(12) . .
O9 Mn1 H9A 22.4(6) . .
O7 Mn1 H9A 153.0(10) . .
O5 Mn1 H9A 111.4(12) . .
O10 Mn2 O10 180.0 2_657 .
O10 Mn2 O8 88.9(3) 2_657 2_657
O10 Mn2 O8 91.1(3) . 2_657
O10 Mn2 O8 91.1(3) 2_657 .
O10 Mn2 O8 88.9(3) . .
O8 Mn2 O8 180.0 2_657 .
O10 Mn2 N1 91.1(3) 2_657 2_657
O10 Mn2 N1 88.9(3) . 2_657
O8 Mn2 N1 94.39(19) 2_657 2_657
O8 Mn2 N1 85.61(19) . 2_657
O10 Mn2 N1 88.9(3) 2_657 .
O10 Mn2 N1 91.1(3) . .
O8 Mn2 N1 85.61(19) 2_657 .
O8 Mn2 N1 94.39(19) . .
N1 Mn2 N1 180.0 2_657 .
O1 C1 O2 124.8(5) . .
O1 C1 C2 118.4(5) . .
O2 C1 C2 116.8(5) . .
C3 C2 C7 119.5(5) . .
C3 C2 C1 121.1(5) . .
C7 C2 C1 119.4(5) . .
C4 C3 C2 121.1(5) . .
C4 C3 H3 119.5 . .
C2 C3 H3 119.5 . .
C3 C4 C5 119.1(5) . .
C3 C4 C9 122.9(5) . .
C5 C4 C9 118.0(5) . .
C6 C5 C4 120.8(5) . .
C6 C5 H5 119.6 . .
C4 C5 H5 119.6 . .
C5 C6 C7 118.9(5) . .
C5 C6 C8 119.1(5) . .
C7 C6 C8 122.0(5) . .
C2 C7 C6 120.6(5) . .
C2 C7 H7 119.7 . .
C6 C7 H7 119.7 . .
N2 C8 N3 111.0(5) . .
N2 C8 C6 126.0(5) . .
N3 C8 C6 123.0(5) . .
O4 C9 O3 124.5(6) . .
O4 C9 C4 117.3(5) . .
O3 C9 C4 118.2(5) . .
N4 N1 N2 110.8(5) . .
N4 N1 Mn2 113.6(4) . .
N2 N1 Mn2 135.3(4) . .
C8 N2 N1 104.3(5) . .
C8 N3 N4 105.7(5) . .
N1 N4 N3 108.1(5) . .
C1 O2 Mn1 134.8(4) . .
C9 O4 Mn1 148.8(5) . 1_645
Mn1 O5 H5A 116(6) . .
Mn1 O5 H5C 116(6) . .
H5A O5 H5C 107(3) . .
Mn1 O6 H6A 108(6) . .
Mn1 O6 H6B 118(6) . .
H6A O6 H6B 107(3) . .
Mn1 O7 H7A 107(7) . .
Mn1 O7 H7C 117(7) . .
H7A O7 H7C 109(3) . .
Mn2 O8 H8A 112(6) . .
Mn2 O8 H8B 116(6) . .
H8A O8 H8B 109(3) . .
Mn1 O9 H9A 74(7) . .
Mn1 O9 H9B 140(8) . .
H9A O9 H9B 109(3) . .
Mn2 O10 H10A 104(10) . .
Mn2 O10 H10B 95(10) . .
H10A O10 H10B 115(10) . .

loop_
_geom_bond_atom_site_label_1
_geom_bond_atom_site_label_2
_geom_bond_distance
_geom_bond_site_symmetry_2
Mn1 O4 2.093(5) 1_465
Mn1 O2 2.154(4) .
Mn1 O6 2.201(6) .
Mn1 O9 2.206(6) .
Mn1 O7 2.214(5) .
Mn1 O5 2.217(6) .
Mn1 H9A 2.14(11) .
Mn2 O10 2.152(8) 2_657
Mn2 O10 2.152(8) .
Mn2 O8 2.223(5) 2_657
Mn2 O8 2.223(5) .
Mn2 N1 2.263(5) 2_657
Mn2 N1 2.263(5) .
C1 O1 1.258(8) .
C1 O2 1.259(7) .
C1 C2 1.496(8) .
C2 C3 1.395(8) .
C2 C7 1.398(8) .
C3 C4 1.377(8) .
C3 H3 0.9300 .
C4 C5 1.416(8) .
C4 C9 1.484(8) .
C5 C6 1.395(8) .
C5 H5 0.9300 .
C6 C7 1.401(8) .
C6 C8 1.465(8) .
C7 H7 0.9300 .
C8 N2 1.331(7) .
C8 N3 1.343(8) .
C9 O4 1.256(8) .
C9 O3 1.259(8) .
N1 N4 1.307(8) .
N1 N2 1.348(7) .
N3 N4 1.346(7) .
O4 Mn1 2.093(5) 1_645
O5 H5A 0.86(2) .
O5 H5C 0.86(2) .
O6 H6A 0.85(2) .
O6 H6B 0.85(2) .
O7 H7A 0.85(2) .
O7 H7C 0.85(2) .
O8 H8A 0.85(2) .
O8 H8B 0.85(2) .
O9 H9A 0.85(2) .
O9 H9B 0.85(2) .
O10 H10A 0.71(15) .
O10 H10B 0.92(14) .
O12 O12' 1.49(3) .

loop_
_geom_hbond_atom_site_label_D
_geom_hbond_atom_site_label_H
_geom_hbond_atom_site_label_A
_geom_hbond_distance_DH
_geom_hbond_distance_HA
_geom_hbond_distance_DA
_geom_hbond_angle_DHA
_geom_hbond_site_symmetry_A
O5 H5A O11 0.86(2) 2.02(3) 2.855(11) 165(7) .
O5 H5C N2 0.86(2) 1.94(2) 2.790(7) 169(8) 2_666
O6 H6A O11 0.85(2) 1.93(2) 2.785(11) 176(8) 1_455
O6 H6B N3 0.85(2) 1.89(2) 2.734(7) 173(9) 2_656
O7 H7A O1 0.85(2) 1.92(4) 2.728(7) 158(9) .
O7 H7C O8 0.85(2) 2.16(5) 2.905(8) 147(8) 2_666
O8 H8A O3 0.85(2) 1.81(2) 2.655(7) 173(10) 2_756
O8 H8B O1 0.85(2) 2.01(4) 2.807(7) 158(9) 1_556
O8 H8B O1 0.85(2) 2.01(4) 2.807(7) 158(9) 1_556
O9 H9B O2 0.85(2) 2.76(10) 2.978(9) 96(7) 2_666
O9 H9B O6 0.85(2) 2.14(6) 2.859(8) 142(8) 2_566
O10 H10A O12' 0.71(15) 2.25(15) 2.96(2) 175(18) .

loop_
_geom_torsion_atom_site_label_1
_geom_torsion_atom_site_label_2
_geom_torsion_atom_site_label_3
_geom_torsion_atom_site_label_4
_geom_torsion
_geom_torsion_site_symmetry_4
O1 C1 C2 C3 3.2(9) .
O2 C1 C2 C3 -177.8(6) .
O1 C1 C2 C7 -176.9(6) .
O2 C1 C2 C7 2.0(9) .
C7 C2 C3 C4 -0.3(9) .
C1 C2 C3 C4 179.5(6) .
C2 C3 C4 C5 2.3(9) .
C2 C3 C4 C9 179.7(6) .
C3 C4 C5 C6 -2.4(9) .
C9 C4 C5 C6 -179.9(6) .
C4 C5 C6 C7 0.4(9) .
C4 C5 C6 C8 -177.1(5) .
C3 C2 C7 C6 -1.7(9) .
C1 C2 C7 C6 178.4(6) .
C5 C6 C7 C2 1.7(9) .
C8 C6 C7 C2 179.1(6) .
C5 C6 C8 N2 175.2(6) .
C7 C6 C8 N2 -2.2(10) .
C5 C6 C8 N3 -5.8(9) .
C7 C6 C8 N3 176.8(6) .
C3 C4 C9 O4 172.2(6) .
C5 C4 C9 O4 -10.4(9) .
C3 C4 C9 O3 -6.9(9) .
C5 C4 C9 O3 170.5(6) .
N3 C8 N2 N1 1.3(7) .
C6 C8 N2 N1 -179.6(6) .
N4 N1 N2 C8 -0.8(7) .
Mn2 N1 N2 C8 -174.6(5) .
N2 C8 N3 N4 -1.3(7) .
C6 C8 N3 N4 179.6(6) .
N2 N1 N4 N3 0.0(8) .
Mn2 N1 N4 N3 175.3(4) .
C8 N3 N4 N1 0.8(7) .
O1 C1 O2 Mn1 19.8(11) .
C2 C1 O2 Mn1 -159.1(4) .
O3 C9 O4 Mn1 16.9(14) 1_645
C4 C9 O4 Mn1 -162.2(6) 1_645
